data_4329539
loop_
_publ_author_name
'Juan Diwu'
'Daniel J. Grant'
'Shuao Wang'
'Laura Gagliardi'
'Thomas E. Albrecht-Schmitt'

_publ_section_title
;
 Periodic Trends in Lanthanide and Actinide Phosphonates: Discontinuity
 between Plutonium and Americium
;
_journal_name_full 'Inorganic Chemistry'
_journal_page_first 6906
_journal_page_last 6915
_journal_paper_doi 10.1021/ic300742p
_journal_volume 51
_journal_year 2012
_chemical_formula_moiety NaSm[CH2(PO3)2]
_chemical_formula_sum 'C H4 Na O7 P2 Sm'
_chemical_formula_weight 363.32
_chemical_name_common 'sodium smarium methylenediphosphonate'
_chemical_name_systematic
; 
 ? 
;
_space_group_IT_number 14
_symmetry_cell_setting monoclinic
_symmetry_space_group_name_Hall '-P 2ybc'
_symmetry_space_group_name_H-M 'P 1 21/c 1'
_atom_sites_solution_hydrogens mixed
_atom_sites_solution_primary direct
_atom_sites_solution_secondary difmap
_audit_creation_method SHELXL-97
_cell_angle_alpha 90.00
_cell_angle_beta 90.591(6)
_cell_angle_gamma 90.00
_cell_formula_units_Z 4
_cell_length_a 6.7011(19)
_cell_length_b 15.048(4)
_cell_length_c 6.6862(19)
_cell_measurement_reflns_used 1557
_cell_measurement_temperature 100(2)
_cell_measurement_theta_max 27.55
_cell_measurement_theta_min 2.71
_cell_volume 674.2(3)
_computing_cell_refinement 'SMART SAINT'
_computing_data_collection SMART
_computing_data_reduction SAINT
_computing_molecular_graphics 'SHELXP-97 (Sheldrick, 1997)'
_computing_publication_material 'SHELCIF-97 (Sheldrick, 2000)'
_computing_structure_refinement 'SHELXL-97 (Sheldrick, 1997)'
_computing_structure_solution 'SHELXS-97 (Sheldrick, 1990)'
_diffrn_ambient_temperature 296(2)
_diffrn_detector_area_resol_mean 0
_diffrn_measured_fraction_theta_full 0.994
_diffrn_measured_fraction_theta_max 0.994
_diffrn_measurement_device_type 'Bruker APEXII'
_diffrn_measurement_method '0.3 wide w/ exposures'
_diffrn_radiation_monochromator 'Quazar optics'
_diffrn_radiation_source 'Imus microdocused'
_diffrn_radiation_type MoK\a
_diffrn_radiation_wavelength 0.71073
_diffrn_reflns_av_R_equivalents 0.0343
_diffrn_reflns_av_sigmaI/netI 0.0268
_diffrn_reflns_limit_h_max 8
_diffrn_reflns_limit_h_min -8
_diffrn_reflns_limit_k_max 19
_diffrn_reflns_limit_k_min -19
_diffrn_reflns_limit_l_max 8
_diffrn_reflns_limit_l_min -8
_diffrn_reflns_number 7621
_diffrn_reflns_theta_full 27.55
_diffrn_reflns_theta_max 27.55
_diffrn_reflns_theta_min 2.71
_exptl_absorpt_coefficient_mu 9.242
_exptl_absorpt_correction_T_max 0.903
_exptl_absorpt_correction_T_min 0.819
_exptl_absorpt_correction_type numerical
_exptl_absorpt_process_details SHELXPREP
_exptl_crystal_colour colorless
_exptl_crystal_density_diffrn 3.580
_exptl_crystal_density_meas ?
_exptl_crystal_description needle
_exptl_crystal_F_000 676
_exptl_crystal_size_max 0.036
_exptl_crystal_size_mid 0.018
_exptl_crystal_size_min 0.011
_refine_diff_density_max 0.779
_refine_diff_density_min -0.848
_refine_diff_density_rms 0.188
_refine_ls_extinction_method none
_refine_ls_goodness_of_fit_ref 1.015
_refine_ls_hydrogen_treatment mixed
_refine_ls_matrix_type full
_refine_ls_number_parameters 115
_refine_ls_number_reflns 1557
_refine_ls_number_restraints 2
_refine_ls_restrained_S_all 1.015
_refine_ls_R_factor_all 0.0261
_refine_ls_R_factor_gt 0.0222
_refine_ls_shift/su_max 0.000
_refine_ls_shift/su_mean 0.000
_refine_ls_structure_factor_coef Fsqd
_refine_ls_weighting_details 'calc w=1/[\s^2^(Fo^2^)+(0.0300P)^2^+3.4667P] where P=(Fo^2^+2Fc^2^)/3'
_refine_ls_weighting_scheme calc
_refine_ls_wR_factor_gt 0.0570
_refine_ls_wR_factor_ref 0.0587
_reflns_number_gt 1410
_reflns_number_total 1557
_reflns_threshold_expression >2sigma(I)
_cod_data_source_file ic300742p_si_002_11.cif
_cod_data_source_block SmC1P2_2
_cod_depositor_comments
;
The following automatic conversions were performed:

'_exptl_crystal_density_meas' value 'n/a' was changed to '?' - the
value is perceived as not measured.

Automatic conversion script
Id: cif_fix_values 3008 2015-01-20 13:52:24Z robertas 
;
_cod_database_code 4329539

loop_
_symmetry_equiv_pos_as_xyz
'x, y, z'
'-x, y+1/2, -z+1/2'
'-x, -y, -z'
'x, -y-1/2, z-1/2'

loop_
_atom_site_label
_atom_site_type_symbol
_atom_site_fract_x
_atom_site_fract_y
_atom_site_fract_z
_atom_site_U_iso_or_equiv
_atom_site_adp_type
_atom_site_occupancy
_atom_site_symmetry_multiplicity
_atom_site_calc_flag
_atom_site_refinement_flags
Sm1 Sm 0.32700(3) 0.401232(15) 0.10310(3) 0.00679(9) Uani 1 1 d .
P2 P 0.17576(17) 0.59709(8) 0.13438(17) 0.0040(2) Uani 1 1 d .
P1 P 0.47140(17) 0.33993(7) -0.39403(17) 0.0040(2) Uani 1 1 d .
O1 O 0.3575(5) 0.3995(2) -0.2520(5) 0.0069(6) Uani 1 1 d .
O5 O 0.6760(5) 0.4378(2) 0.0232(5) 0.0072(6) Uani 1 1 d .
O4 O 0.0085(5) 0.3643(2) -0.0346(5) 0.0079(6) Uani 1 1 d .
O2 O 0.3687(5) 0.2497(2) 0.0706(5) 0.0079(6) Uani 1 1 d .
O7 O 0.0694(5) 0.3344(2) 0.3537(5) 0.0096(7) Uani 1 1 d D
O6 O 0.1354(5) 0.5192(2) 0.2755(5) 0.0060(6) Uani 1 1 d .
O3 O 0.5109(5) 0.3869(2) 0.4075(5) 0.0063(6) Uani 1 1 d .
C1 C 0.7087(6) 0.3152(3) -0.2766(7) 0.0057(9) Uani 1 1 d .
H1A H 0.6905 0.2646 -0.1885 0.007 Uiso 1 1 calc R
H1B H 0.8006 0.2970 -0.3801 0.007 Uiso 1 1 calc R
H1 H 0.121(8) 0.291(3) 0.425(7) 0.007 Uiso 1 1 d D
H2 H -0.003(7) 0.313(3) 0.256(6) 0.007 Uiso 1 1 d D
Na1 Na 0.1931(3) 0.52890(13) -0.3643(3) 0.0085(4) Uani 1 1 d .

loop_
_atom_site_aniso_label
_atom_site_aniso_U_11
_atom_site_aniso_U_22
_atom_site_aniso_U_33
_atom_site_aniso_U_23
_atom_site_aniso_U_13
_atom_site_aniso_U_12
Sm1 0.00682(13) 0.00773(14) 0.00582(13) 0.00016(9) 0.00044(8) 0.00044(9)
P2 0.0031(5) 0.0055(5) 0.0034(5) -0.0001(4) -0.0002(4) 0.0006(4)
P1 0.0039(5) 0.0051(5) 0.0030(5) 0.0006(4) 0.0000(4) -0.0009(4)
O1 0.0092(16) 0.0079(16) 0.0036(15) 0.0003(12) 0.0006(12) 0.0030(12)
O5 0.0077(16) 0.0110(16) 0.0029(15) -0.0027(12) 0.0007(12) 0.0007(13)
O4 0.0037(15) 0.0089(16) 0.0111(16) 0.0006(13) -0.0032(12) 0.0003(12)
O2 0.0068(15) 0.0058(16) 0.0112(16) 0.0007(13) -0.0018(12) 0.0021(12)
O7 0.0101(17) 0.0111(17) 0.0077(17) 0.0013(13) -0.0019(13) -0.0018(13)
O6 0.0065(15) 0.0067(15) 0.0047(15) 0.0006(12) 0.0013(12) -0.0026(12)
O3 0.0068(15) 0.0096(16) 0.0023(15) 0.0012(12) -0.0017(12) -0.0004(12)
C1 0.005(2) 0.009(2) 0.003(2) 0.0003(16) 0.0026(16) -0.0003(16)
Na1 0.0067(9) 0.0129(10) 0.0059(9) 0.0030(7) -0.0014(7) -0.0036(7)

loop_
_atom_type_symbol
_atom_type_description
_atom_type_scat_dispersion_real
_atom_type_scat_dispersion_imag
_atom_type_scat_source
C C 0.0033 0.0016 'International Tables Vol C Tables 4.2.6.8 and 6.1.1.4'
H H 0.0000 0.0000 'International Tables Vol C Tables 4.2.6.8 and 6.1.1.4'
O O 0.0106 0.0060 'International Tables Vol C Tables 4.2.6.8 and 6.1.1.4'
Na Na 0.0362 0.0249 'International Tables Vol C Tables 4.2.6.8 and 6.1.1.4'
P P 0.1023 0.0942 'International Tables Vol C Tables 4.2.6.8 and 6.1.1.4'
Sm Sm -0.1638 3.4418 'International Tables Vol C Tables 4.2.6.8 and 6.1.1.4'

loop_
_geom_angle_atom_site_label_1
_geom_angle_atom_site_label_2
_geom_angle_atom_site_label_3
_geom_angle
_geom_angle_site_symmetry_1
_geom_angle_site_symmetry_3
O2 Sm1 O3 85.91(11) . .
O2 Sm1 O4 80.91(11) . .
O3 Sm1 O4 139.83(11) . .
O2 Sm1 O1 83.34(11) . .
O3 Sm1 O1 143.31(11) . .
O4 Sm1 O1 72.45(11) . .
O2 Sm1 O5 94.81(11) . .
O3 Sm1 O5 73.82(11) . .
O4 Sm1 O5 144.73(11) . .
O1 Sm1 O5 72.28(11) . .
O2 Sm1 O6 144.51(11) . .
O3 Sm1 O6 86.17(11) . .
O4 Sm1 O6 83.14(11) . .
O1 Sm1 O6 121.35(10) . .
O5 Sm1 O6 115.94(10) . .
O2 Sm1 O5 154.50(11) . 3_665
O3 Sm1 O5 111.69(10) . 3_665
O4 Sm1 O5 95.11(11) . 3_665
O1 Sm1 O5 71.52(10) . 3_665
O5 Sm1 O5 73.89(12) . 3_665
O6 Sm1 O5 58.34(10) . 3_665
O2 Sm1 O7 76.24(11) . .
O3 Sm1 O7 75.92(11) . .
O4 Sm1 O7 64.13(11) . .
O1 Sm1 O7 134.16(11) . .
O5 Sm1 O7 148.97(10) . .
O6 Sm1 O7 68.27(10) . .
O5 Sm1 O7 124.75(10) 3_665 .
O2 Sm1 P2 167.97(8) . .
O3 Sm1 P2 101.18(8) . .
O4 Sm1 P2 87.47(8) . .
O1 Sm1 P2 96.20(8) . .
O5 Sm1 P2 96.50(8) . .
O6 Sm1 P2 28.89(7) . .
O5 Sm1 P2 29.52(7) 3_665 .
O7 Sm1 P2 95.91(8) . .
O2 Sm1 Na1 116.98(9) . .
O3 Sm1 Na1 150.78(8) . .
O4 Sm1 Na1 66.02(8) . .
O1 Sm1 Na1 37.09(8) . .
O5 Sm1 Na1 85.70(8) . .
O6 Sm1 Na1 84.30(8) . .
O5 Sm1 Na1 40.95(8) 3_665 .
O7 Sm1 Na1 124.99(8) . .
P2 Sm1 Na1 60.00(4) . .
O2 Sm1 Na1 102.37(8) . 3_665
O3 Sm1 Na1 37.02(8) . 3_665
O4 Sm1 Na1 174.32(9) . 3_665
O1 Sm1 Na1 112.36(8) . 3_665
O5 Sm1 Na1 40.22(8) . 3_665
O6 Sm1 Na1 91.61(8) . 3_665
O5 Sm1 Na1 83.89(8) 3_665 3_665
O7 Sm1 Na1 111.91(8) . 3_665
P2 Sm1 Na1 88.96(4) . 3_665
Na1 Sm1 Na1 115.73(3) . 3_665
O2 Sm1 Sm1 128.84(8) . 3_665
O3 Sm1 Sm1 93.72(8) . 3_665
O4 Sm1 Sm1 123.88(8) . 3_665
O1 Sm1 Sm1 67.12(8) . 3_665
O5 Sm1 Sm1 37.79(8) . 3_665
O6 Sm1 Sm1 86.18(7) . 3_665
O5 Sm1 Sm1 36.10(7) 3_665 3_665
O7 Sm1 Sm1 152.76(8) . 3_665
P2 Sm1 Sm1 60.94(3) . 3_665
Na1 Sm1 Sm1 58.15(3) . 3_665
Na1 Sm1 Sm1 57.58(3) 3_665 3_665
O4 P2 O6 114.68(19) 3_565 .
O4 P2 O5 110.88(19) 3_565 3_665
O6 P2 O5 106.20(18) . 3_665
O4 P2 C1 107.2(2) 3_565 3_665
O6 P2 C1 108.3(2) . 3_665
O5 P2 C1 109.46(19) 3_665 3_665
O4 P2 Sm1 126.61(14) 3_565 .
O6 P2 Sm1 51.56(12) . .
O5 P2 Sm1 54.80(13) 3_665 .
C1 P2 Sm1 126.16(15) 3_665 .
O1 P1 O3 111.27(18) . 1_554
O1 P1 O2 112.89(19) . 4_565
O3 P1 O2 110.78(18) 1_554 4_565
O1 P1 C1 107.2(2) . .
O3 P1 C1 108.26(19) 1_554 .
O2 P1 C1 106.1(2) 4_565 .
O1 P1 Na1 36.05(13) . .
O3 P1 Na1 76.38(13) 1_554 .
O2 P1 Na1 119.91(14) 4_565 .
C1 P1 Na1 128.84(15) . .
O1 P1 Na1 107.02(14) . 3_664
O3 P1 Na1 36.92(12) 1_554 3_664
O2 P1 Na1 137.21(14) 4_565 3_664
C1 P1 Na1 75.14(15) . 3_664
Na1 P1 Na1 84.75(6) . 3_664
P1 O1 Na1 121.67(18) . .
P1 O1 Sm1 132.70(18) . .
Na1 O1 Sm1 105.30(13) . .
P2 O5 Sm1 133.53(18) 3_665 .
P2 O5 Na1 118.06(17) 3_665 3_665
Sm1 O5 Na1 99.94(12) . 3_665
P2 O5 Sm1 95.68(15) 3_665 3_665
Sm1 O5 Sm1 106.11(11) . 3_665
Na1 O5 Sm1 96.49(12) 3_665 3_665
P2 O4 Sm1 143.6(2) 3_565 .
P1 O2 Sm1 155.6(2) 4_566 .
Sm1 O7 Na1 99.08(12) . 3_565
Sm1 O7 H1 112(4) . .
Na1 O7 H1 143(4) 3_565 .
Sm1 O7 H2 92(4) . .
Na1 O7 H2 87(4) 3_565 .
H1 O7 H2 110(5) . .
P2 O6 Na1 123.51(18) . 3_565
P2 O6 Na1 122.38(18) . 1_556
Na1 O6 Na1 84.84(12) 3_565 1_556
P2 O6 Sm1 99.55(15) . .
Na1 O6 Sm1 112.32(13) 3_565 .
Na1 O6 Sm1 115.09(13) 1_556 .
P1 O3 Na1 120.31(18) 1_556 3_665
P1 O3 Sm1 133.78(18) 1_556 .
Na1 O3 Sm1 105.89(13) 3_665 .
P2 C1 P1 116.8(2) 3_665 .
P2 C1 H1A 108.1 3_665 .
P1 C1 H1A 108.1 . .
P2 C1 H1B 108.1 3_665 .
P1 C1 H1B 108.1 . .
H1A C1 H1B 107.3 . .
O1 Na1 O3 95.24(13) . 3_665
O1 Na1 O6 95.69(13) . 3_565
O3 Na1 O6 164.08(14) 3_665 3_565
O1 Na1 O6 109.51(13) . 1_554
O3 Na1 O6 92.06(12) 3_665 1_554
O6 Na1 O6 95.16(12) 3_565 1_554
O1 Na1 O5 73.43(12) . 3_665
O3 Na1 O5 73.54(12) 3_665 3_665
O6 Na1 O5 98.61(12) 3_565 3_665
O6 Na1 O5 165.58(13) 1_554 3_665
O1 Na1 O7 157.08(13) . 3_565
O3 Na1 O7 98.14(12) 3_665 3_565
O6 Na1 O7 67.94(11) 3_565 3_565
O6 Na1 O7 88.57(12) 1_554 3_565
O5 Na1 O7 92.63(12) 3_665 3_565
O1 Na1 Na1 108.82(12) . 3_564
O3 Na1 Na1 137.18(12) 3_665 3_564
O6 Na1 Na1 48.12(9) 3_565 3_564
O6 Na1 Na1 47.04(9) 1_554 3_564
O5 Na1 Na1 146.51(12) 3_665 3_564
O7 Na1 Na1 72.86(10) 3_565 3_564
O1 Na1 P1 22.28(8) . .
O3 Na1 P1 88.84(10) 3_665 .
O6 Na1 P1 105.49(10) 3_565 .
O6 Na1 P1 88.49(9) 1_554 .
O5 Na1 P1 91.93(9) 3_665 .
O7 Na1 P1 172.51(10) 3_565 .
Na1 Na1 P1 100.17(8) 3_564 .
O1 Na1 P1 108.71(10) . 3_664
O3 Na1 P1 22.76(8) 3_665 3_664
O6 Na1 P1 154.58(11) 3_565 3_664
O6 Na1 P1 70.46(9) 1_554 3_664
O5 Na1 P1 95.15(10) 3_665 3_664
O7 Na1 P1 90.25(9) 3_565 3_664
Na1 Na1 P1 114.44(8) 3_564 3_664
P1 Na1 P1 95.25(6) . 3_664
O1 Na1 Sm1 37.62(8) . .
O3 Na1 Sm1 100.42(9) 3_665 .
O6 Na1 Sm1 81.50(9) 3_565 .
O6 Na1 Sm1 145.28(10) 1_554 .
O5 Na1 Sm1 42.56(8) 3_665 .
O7 Na1 Sm1 120.97(9) 3_565 .
Na1 Na1 Sm1 120.39(8) 3_564 .
P1 Na1 Sm1 59.81(4) . .
P1 Na1 Sm1 122.36(5) 3_664 .
O1 Na1 Sm1 71.98(9) . 3_665
O3 Na1 Sm1 37.10(8) 3_665 3_665
O6 Na1 Sm1 138.24(10) 3_565 3_665
O6 Na1 Sm1 126.60(10) 1_554 3_665
O5 Na1 Sm1 39.84(8) 3_665 3_665
O7 Na1 Sm1 108.99(9) 3_565 3_665
Na1 Na1 Sm1 173.63(9) 3_564 3_665
P1 Na1 Sm1 78.24(4) . 3_665
P1 Na1 Sm1 59.86(4) 3_664 3_665
Sm1 Na1 Sm1 64.27(3) . 3_665
O1 Na1 Sm1 118.57(10) . 3_565
O3 Na1 Sm1 129.59(10) 3_665 3_565
O6 Na1 Sm1 34.50(8) 3_565 3_565
O6 Na1 Sm1 108.23(9) 1_554 3_565
O5 Na1 Sm1 81.32(9) 3_665 3_565
O7 Na1 Sm1 39.65(8) 3_565 3_565
Na1 Na1 Sm1 68.17(6) 3_564 3_565
P1 Na1 Sm1 135.65(6) . 3_565
P1 Na1 Sm1 128.89(6) 3_664 3_565
Sm1 Na1 Sm1 88.47(4) . 3_565
Sm1 Na1 Sm1 117.29(5) 3_665 3_565

loop_
_geom_bond_atom_site_label_1
_geom_bond_atom_site_label_2
_geom_bond_distance
_geom_bond_site_symmetry_2
Sm1 O2 2.308(3) .
Sm1 O3 2.378(3) .
Sm1 O4 2.382(3) .
Sm1 O1 2.385(3) .
Sm1 O5 2.467(3) .
Sm1 O6 2.481(3) .
Sm1 O5 2.566(3) 3_665
Sm1 O7 2.619(3) .
Sm1 P2 3.1243(14) .
Sm1 Na1 3.769(2) .
Sm1 Na1 3.792(2) 3_665
Sm1 Sm1 4.0222(9) 3_665
P2 O4 1.513(3) 3_565
P2 O6 1.531(3) .
P2 O5 1.547(3) 3_665
P2 C1 1.798(5) 3_665
P1 O1 1.518(3) .
P1 O3 1.529(3) 1_554
P1 O2 1.531(3) 4_565
P1 C1 1.805(5) .
P1 Na1 3.408(2) .
P1 Na1 3.411(2) 3_664
O1 Na1 2.356(4) .
O5 P2 1.547(3) 3_665
O5 Na1 2.486(4) 3_665
O5 Sm1 2.566(3) 3_665
O4 P2 1.513(3) 3_565
O2 P1 1.531(3) 4_566
O7 Na1 2.708(4) 3_565
O7 H1 0.88(2) .
O7 H2 0.87(2) .
O6 Na1 2.398(4) 3_565
O6 Na1 2.439(4) 1_556
O3 P1 1.529(3) 1_556
O3 Na1 2.374(4) 3_665
C1 P2 1.798(5) 3_665
C1 H1A 0.9700 .
C1 H1B 0.9700 .
Na1 O3 2.374(4) 3_665
Na1 O6 2.398(4) 3_565
Na1 O6 2.439(4) 1_554
Na1 O5 2.486(4) 3_665
Na1 O7 2.708(4) 3_565
Na1 Na1 3.263(4) 3_564
Na1 P1 3.411(2) 3_664
Na1 Sm1 3.792(2) 3_665
Na1 Sm1 4.053(2) 3_565
